data_4307593
loop_
_publ_author_name
'Jie Ling'
'Thomas E. Albrecht-Schmitt'

_publ_section_title
;
Intercalation of Iodic Acid into the Layered Uranyl Iodate, UO2(IO3)2(H2O)
;
_journal_name_full 'Inorganic Chemistry'
_journal_page_first 346
_journal_page_last 347
_journal_paper_doi 10.1021/ic062072i
_journal_volume 46
_journal_year 2007
_chemical_formula_moiety 'H2 I2 O10 Se, 2(K)'
_chemical_formula_sum 'H2 I2 K2 O10 Se'
_chemical_formula_weight 572.98
_chemical_melting_point ?
_chemical_name_common 'Potassium Selenate Diiodic acid'
_chemical_name_systematic
; 
 ? 
;
_space_group_IT_number 15
_symmetry_cell_setting monoclinic
_symmetry_space_group_name_Hall '-C 2yc'
_symmetry_space_group_name_H-M 'C 1 2/c 1'
_atom_sites_solution_hydrogens geom
_atom_sites_solution_primary direct
_atom_sites_solution_secondary difmap
_audit_creation_method SHELXL-97
_cell_angle_alpha 90.00
_cell_angle_beta 132.8070(10)
_cell_angle_gamma 90.00
_cell_formula_units_Z 4
_cell_length_a 20.2713(13)
_cell_length_b 4.8809(3)
_cell_length_c 14.0473(9)
_cell_measurement_reflns_used 1230
_cell_measurement_temperature 193(2)
_cell_measurement_theta_max 28.32
_cell_measurement_theta_min 2.74
_cell_volume 1019.67(11)
_computing_cell_refinement 'SMART SAINT'
_computing_data_collection SMART
_computing_data_reduction SAINT
_computing_molecular_graphics 'SHELXP-97 (Sheldrick, 1997)'
_computing_publication_material 'SHELCIF-97 (Sheldrick, 2000)'
_computing_structure_refinement 'SHELXL-97 (Sheldrick, 1997)'
_computing_structure_solution 'SHELXS-97 (Sheldrick, 1990)'
_diffrn_ambient_temperature 193(2)
_diffrn_detector_area_resol_mean 0
_diffrn_measured_fraction_theta_full 0.990
_diffrn_measured_fraction_theta_max 0.990
_diffrn_measurement_device_type 'Bruker APEX'
_diffrn_measurement_method '0.3 wide W/exposure'
_diffrn_radiation_monochromator graphite
_diffrn_radiation_source 'fine-focus sealed tube'
_diffrn_radiation_type MoK\a
_diffrn_radiation_wavelength 0.71073
_diffrn_reflns_av_R_equivalents 0.0321
_diffrn_reflns_av_sigmaI/netI 0.0303
_diffrn_reflns_limit_h_max 26
_diffrn_reflns_limit_h_min -26
_diffrn_reflns_limit_k_max 6
_diffrn_reflns_limit_k_min -6
_diffrn_reflns_limit_l_max 18
_diffrn_reflns_limit_l_min -18
_diffrn_reflns_number 4595
_diffrn_reflns_theta_full 28.32
_diffrn_reflns_theta_max 28.32
_diffrn_reflns_theta_min 2.74
_diffrn_standards_decay_% 0
_diffrn_standards_interval_count N/A
_diffrn_standards_interval_time N/A
_diffrn_standards_number N/A
_exptl_absorpt_coefficient_mu 10.590
_exptl_absorpt_correction_T_max 0.462
_exptl_absorpt_correction_T_min 0.372
_exptl_absorpt_correction_type multi-scan
_exptl_absorpt_process_details SADABS
_exptl_crystal_colour colorless
_exptl_crystal_density_diffrn 3.732
_exptl_crystal_density_meas ?
_exptl_crystal_density_method .
_exptl_crystal_description block
_exptl_crystal_F_000 1040
_exptl_crystal_size_max 0.135
_exptl_crystal_size_mid 0.081
_exptl_crystal_size_min 0.073
_refine_diff_density_max 1.044
_refine_diff_density_min -1.290
_refine_diff_density_rms 0.202
_refine_ls_extinction_coef 0.0067(3)
_refine_ls_extinction_expression Fc^*^=kFc[1+0.001xFc^2^\l^3^/sin(2\q)]^-1/4^
_refine_ls_extinction_method SHELXL
_refine_ls_goodness_of_fit_ref 1.166
_refine_ls_hydrogen_treatment mixed
_refine_ls_matrix_type full
_refine_ls_number_parameters 74
_refine_ls_number_reflns 1262
_refine_ls_number_restraints 0
_refine_ls_restrained_S_all 1.166
_refine_ls_R_factor_all 0.0224
_refine_ls_R_factor_gt 0.0217
_refine_ls_shift/su_max 0.002
_refine_ls_shift/su_mean 0.000
_refine_ls_structure_factor_coef Fsqd
_refine_ls_weighting_details 'calc w=1/[\s^2^(Fo^2^)+(0.0255P)^2^+1.4059P] where P=(Fo^2^+2Fc^2^)/3'
_refine_ls_weighting_scheme calc
_refine_ls_wR_factor_gt 0.0534
_refine_ls_wR_factor_ref 0.0539
_reflns_number_gt 1230
_reflns_number_total 1262
_reflns_threshold_expression >2sigma(I)
_cod_data_source_file ic062072isi20061030_095141.cif
_cod_data_source_block c2c
_cod_depositor_comments
;
The following automatic conversions were performed:

'_chemical_melting_point' value 'N/A' was changed to '?' - the value
is undefined or not given.

Automatic conversion script
Id: cif_fix_values 1646 2011-03-28 12:23:43Z adriana 
;
_cod_database_code 4307593

loop_
_symmetry_equiv_pos_as_xyz
'x, y, z'
'-x, y, -z+1/2'
'x+1/2, y+1/2, z'
'-x+1/2, y+1/2, -z+1/2'
'-x, -y, -z'
'x, -y, z-1/2'
'-x+1/2, -y+1/2, -z'
'x+1/2, -y+1/2, z-1/2'

loop_
_atom_site_label
_atom_site_type_symbol
_atom_site_fract_x
_atom_site_fract_y
_atom_site_fract_z
_atom_site_U_iso_or_equiv
_atom_site_adp_type
_atom_site_occupancy
_atom_site_symmetry_multiplicity
_atom_site_calc_flag
_atom_site_refinement_flags
_atom_site_disorder_assembly
_atom_site_disorder_group
K1 K 0.59443(5) -0.26064(14) 0.14774(7) 0.01738(15) Uani 1 1 d . . .
I1 I 0.662372(11) -0.68367(3) 0.005063(16) 0.01107(10) Uani 1 1 d . . .
Se1 Se 0.5000 0.18025(7) 0.2500 0.01192(12) Uani 1 2 d S . .
O1 O 0.72784(14) -0.4246(4) 0.1442(2) 0.0179(4) Uani 1 1 d . . .
O2 O 0.59772(15) -0.8046(4) 0.0393(2) 0.0171(5) Uani 1 1 d . . .
O3 O 0.75244(13) -0.9298(4) 0.0909(2) 0.0155(4) Uani 1 1 d . . .
O4 O 0.58889(16) -0.0120(5) 0.3198(2) 0.0289(5) Uani 1 1 d . . .
O5 O 0.51403(18) 0.3650(5) 0.3589(3) 0.0265(5) Uani 1 1 d . . .
H1 H 0.735(3) -0.281(10) 0.123(5) 0.028(11) Uiso 1 1 d . . .

loop_
_atom_site_aniso_label
_atom_site_aniso_U_11
_atom_site_aniso_U_22
_atom_site_aniso_U_33
_atom_site_aniso_U_23
_atom_site_aniso_U_13
_atom_site_aniso_U_12
K1 0.0171(3) 0.0200(3) 0.0192(3) 0.0011(2) 0.0140(3) 0.0008(2)
I1 0.01086(14) 0.01151(13) 0.01347(14) 0.00112(5) 0.00930(11) 0.00014(5)
Se1 0.0115(2) 0.0101(2) 0.0155(2) 0.000 0.00969(19) 0.000
O1 0.0222(11) 0.0142(10) 0.0180(10) -0.0037(8) 0.0139(9) -0.0040(8)
O2 0.0160(11) 0.0210(11) 0.0209(12) 0.0035(7) 0.0152(10) -0.0005(7)
O3 0.0137(9) 0.0129(9) 0.0204(10) 0.0036(8) 0.0118(9) 0.0039(7)
O4 0.0276(12) 0.0408(14) 0.0240(12) 0.0143(10) 0.0199(11) 0.0207(11)
O5 0.0306(13) 0.0235(11) 0.0382(14) -0.0168(11) 0.0284(12) -0.0112(10)

loop_
_atom_type_symbol
_atom_type_description
_atom_type_scat_dispersion_real
_atom_type_scat_dispersion_imag
_atom_type_scat_source
O O 0.0106 0.0060 'International Tables Vol C Tables 4.2.6.8 and 6.1.1.4'
K K 0.2009 0.2494 'International Tables Vol C Tables 4.2.6.8 and 6.1.1.4'
Se Se -0.0929 2.2259 'International Tables Vol C Tables 4.2.6.8 and 6.1.1.4'
I I -0.4742 1.8119 'International Tables Vol C Tables 4.2.6.8 and 6.1.1.4'
H H 0.0000 0.0000 'International Tables Vol C Tables 4.2.6.8 and 6.1.1.4'

loop_
_geom_angle_atom_site_label_1
_geom_angle_atom_site_label_2
_geom_angle_atom_site_label_3
_geom_angle
_geom_angle_site_symmetry_1
_geom_angle_site_symmetry_3
_geom_angle_publ_flag
O2 K1 O4 99.24(7) 1_565 . ?
O2 K1 O5 145.95(7) 1_565 2_645 ?
O4 K1 O5 79.59(8) . 2_645 ?
O2 K1 O1 80.55(7) 1_565 . ?
O4 K1 O1 137.56(7) . . ?
O5 K1 O1 123.12(7) 2_645 . ?
O2 K1 O2 86.05(7) 1_565 5_645 ?
O4 K1 O2 85.19(7) . 5_645 ?
O5 K1 O2 59.90(6) 2_645 5_645 ?
O1 K1 O2 136.60(7) . 5_645 ?
O2 K1 O3 122.15(7) 1_565 4_655 ?
O4 K1 O3 70.21(6) . 4_655 ?
O5 K1 O3 89.82(7) 2_645 4_655 ?
O1 K1 O3 74.27(6) . 4_655 ?
O2 K1 O3 144.41(6) 5_645 4_655 ?
O2 K1 O2 114.25(8) 1_565 . ?
O4 K1 O2 146.51(7) . . ?
O5 K1 O2 72.72(6) 2_645 . ?
O1 K1 O2 53.92(6) . . ?
O2 K1 O2 96.58(6) 5_645 . ?
O3 K1 O2 90.94(6) 4_655 . ?
O2 K1 O1 69.25(6) 1_565 4_655 ?
O4 K1 O1 70.21(7) . 4_655 ?
O5 K1 O1 138.21(7) 2_645 4_655 ?
O1 K1 O1 70.24(5) . 4_655 ?
O2 K1 O1 140.90(6) 5_645 4_655 ?
O3 K1 O1 53.42(6) 4_655 4_655 ?
O2 K1 O1 120.80(6) . 4_655 ?
O2 K1 O5 66.98(7) 1_565 6 ?
O4 K1 O5 151.71(7) . 6 ?
O5 K1 O5 98.08(6) 2_645 6 ?
O1 K1 O5 66.93(6) . 6 ?
O2 K1 O5 69.81(7) 5_645 6 ?
O3 K1 O5 138.06(6) 4_655 6 ?
O2 K1 O5 53.46(6) . 6 ?
O1 K1 O5 122.14(6) 4_655 6 ?
O2 K1 I1 89.64(5) 1_565 . ?
O4 K1 I1 163.35(5) . . ?
O5 K1 I1 100.86(5) 2_645 . ?
O1 K1 I1 30.16(4) . . ?
O2 K1 I1 109.61(5) 5_645 . ?
O3 K1 I1 93.14(4) 4_655 . ?
O2 K1 I1 28.22(4) . . ?
O1 K1 I1 100.36(4) 4_655 . ?
O5 K1 I1 44.94(4) 6 . ?
O2 K1 Se1 87.59(5) 1_565 . ?
O4 K1 Se1 23.50(5) . . ?
O5 K1 Se1 78.15(5) 2_645 . ?
O1 K1 Se1 154.59(5) . . ?
O2 K1 Se1 63.89(5) 5_645 . ?
O3 K1 Se1 93.69(4) 4_655 . ?
O2 K1 Se1 150.47(4) . . ?
O1 K1 Se1 84.58(4) 4_655 . ?
O5 K1 Se1 128.24(5) 6 . ?
I1 K1 Se1 173.09(2) . . ?
O2 K1 I1 97.39(5) 1_565 4_655 ?
O4 K1 I1 68.75(5) . 4_655 ?
O5 K1 I1 113.27(6) 2_645 4_655 ?
O1 K1 I1 69.22(4) . 4_655 ?
O2 K1 I1 153.93(5) 5_645 4_655 ?
O3 K1 I1 24.90(4) 4_655 4_655 ?
O2 K1 I1 105.33(5) . 4_655 ?
O1 K1 I1 28.55(4) 4_655 4_655 ?
O5 K1 I1 135.20(5) 6 4_655 ?
I1 K1 I1 96.285(16) . 4_655 ?
Se1 K1 I1 90.349(16) . 4_655 ?
O2 I1 O3 101.32(9) . . ?
O2 I1 O1 94.02(10) . . ?
O3 I1 O1 94.21(10) . . ?
O2 I1 O4 93.36(9) . 6_545 ?
O3 I1 O4 85.06(9) . 6_545 ?
O1 I1 O4 172.58(9) . 6_545 ?
O2 I1 K1 55.17(7) . . ?
O3 I1 K1 125.90(7) . . ?
O1 I1 K1 48.56(7) . . ?
O4 I1 K1 136.92(6) 6_545 . ?
O2 I1 K1 99.53(8) . 4_645 ?
O3 I1 K1 42.40(7) . 4_645 ?
O1 I1 K1 51.89(7) . 4_645 ?
O4 I1 K1 127.33(7) 6_545 4_645 ?
K1 I1 K1 89.767(15) . 4_645 ?
O2 I1 K1 37.50(7) . 5_645 ?
O3 I1 K1 131.30(6) . 5_645 ?
O1 I1 K1 109.49(7) . 5_645 ?
O4 I1 K1 76.20(6) 6_545 5_645 ?
K1 I1 K1 60.927(18) . 5_645 ?
K1 I1 K1 136.152(18) 4_645 5_645 ?
O5 Se1 O5 112.62(19) 2_655 . ?
O5 Se1 O4 109.64(13) 2_655 2_655 ?
O5 Se1 O4 107.39(12) . 2_655 ?
O5 Se1 O4 107.39(12) 2_655 . ?
O5 Se1 O4 109.64(13) . . ?
O4 Se1 O4 110.2(2) 2_655 . ?
O5 Se1 K1 150.38(10) 2_655 2_655 ?
O5 Se1 K1 76.50(8) . 2_655 ?
O4 Se1 K1 42.44(8) 2_655 2_655 ?
O4 Se1 K1 94.69(9) . 2_655 ?
O5 Se1 K1 76.50(8) 2_655 . ?
O5 Se1 K1 150.38(10) . . ?
O4 Se1 K1 94.69(9) 2_655 . ?
O4 Se1 K1 42.44(8) . . ?
K1 Se1 K1 110.06(2) 2_655 . ?
I1 O1 K1 101.28(9) . . ?
I1 O1 K1 99.56(8) . 4_645 ?
K1 O1 K1 129.09(8) . 4_645 ?
I1 O2 K1 136.56(10) . 1_545 ?
I1 O2 K1 120.41(10) . 5_645 ?
K1 O2 K1 93.95(7) 1_545 5_645 ?
I1 O2 K1 96.62(8) . . ?
K1 O2 K1 114.25(8) 1_545 . ?
K1 O2 K1 83.42(6) 5_645 . ?
I1 O3 K1 112.71(9) . 4_645 ?
Se1 O4 I1 127.89(12) . 6_546 ?
Se1 O4 K1 114.07(11) . . ?
I1 O4 K1 107.86(8) 6_546 . ?
Se1 O5 K1 134.15(15) . 2_665 ?
Se1 O5 K1 135.42(13) . 6_556 ?
K1 O5 K1 81.92(6) 2_665 6_556 ?

loop_
_geom_bond_atom_site_label_1
_geom_bond_atom_site_label_2
_geom_bond_distance
_geom_bond_site_symmetry_2
_geom_bond_publ_flag
K1 O2 2.723(2) 1_565 ?
K1 O4 2.775(2) . ?
K1 O5 2.811(3) 2_645 ?
K1 O1 2.853(2) . ?
K1 O2 2.875(2) 5_645 ?
K1 O3 2.883(2) 4_655 ?
K1 O2 3.084(2) . ?
K1 O1 3.147(2) 4_655 ?
K1 O5 3.224(3) 6 ?
K1 I1 3.7320(7) . ?
K1 Se1 3.7545(7) . ?
K1 I1 3.9440(7) 4_655 ?
I1 O2 1.776(2) . ?
I1 O3 1.7998(19) . ?
I1 O1 1.912(2) . ?
I1 O4 2.435(2) 6_545 ?
I1 K1 3.9440(8) 4_645 ?
I1 K1 4.0737(7) 5_645 ?
Se1 O5 1.625(2) 2_655 ?
Se1 O5 1.626(2) . ?
Se1 O4 1.639(2) 2_655 ?
Se1 O4 1.639(2) . ?
Se1 K1 3.7545(7) 2_655 ?
O1 K1 3.147(2) 4_645 ?
O2 K1 2.723(2) 1_545 ?
O2 K1 2.875(2) 5_645 ?
O3 K1 2.883(2) 4_645 ?
O4 I1 2.435(2) 6_546 ?
O5 K1 2.811(2) 2_665 ?
O5 K1 3.224(3) 6_556 ?
